data_7709646
loop_
_publ_author_name
'Shahid, Namrah'
'Burrows, Kay E.'
'Pask, Christopher M.'
'Cespedes, Oscar'
'Howard, Mark J.'
'McGowan, Patrick C.'
'Halcrow, Malcolm A.'

_publ_section_title
;
 Heteroleptic iron(ii) complexes of chiral 2,6-bis(oxazolin-2-yl)-pyridine
 (PyBox) and 2,6-bis(thiazolin-2-yl)pyridine ligands -- the interplay of
 two different ligands on the metal ion spin sate
;
_journal_name_full 'Dalton Transactions'
_journal_paper_doi 10.1039/D2DT00393G
_journal_year 2022
_chemical_absolute_configuration ab
_chemical_formula_moiety 'C42 H32 Fe N8 O2, 2(Cl O4), C2 H3 N'
_chemical_formula_sum 'C44 H35 Cl2 Fe N9 O10'
_chemical_formula_weight 976.56
_chemical_name_systematic
'[2,6-Bis((R)-4-phenyl-4,5-dihydrooxazol-2-yl)pyridine]- [2,6-Bis(benzimidazol-2-yl)pyridine]iron(II) diperchlorate  acetonitrile solvate'
_space_group_crystal_system tetragonal
_space_group_IT_number 76
_space_group_name_Hall 'P 4w'
_space_group_name_H-M_alt 'P 41'
_atom_sites_solution_hydrogens geom
_audit_creation_date 2021-09-08
_audit_creation_method
;
Olex2 1.5
(compiled 2021.07.19 svn.r715e62df for OlexSys, GUI svn.r6383)
;
_audit_update_record
;
2022-01-10 deposited with the CCDC.	2022-03-04 downloaded from the CCDC.
;
_cell_angle_alpha 90
_cell_angle_beta 90
_cell_angle_gamma 90
_cell_formula_units_Z 8
_cell_length_a 10.6379(1)
_cell_length_b 10.6379(1)
_cell_length_c 73.8154(8)
_cell_measurement_reflns_used 13278
_cell_measurement_temperature 130.00(10)
_cell_measurement_theta_max 72.0270
_cell_measurement_theta_min 4.1710
_cell_volume 8353.31(14)
_computing_cell_refinement 'CrysAlisPro 1.171.40.82a (Rigaku OD, 2020)'
_computing_data_collection 'CrysAlisPro 1.171.40.82a (Rigaku OD, 2020)'
_computing_data_reduction 'CrysAlisPro 1.171.40.82a (Rigaku OD, 2020)'
_computing_molecular_graphics 'X-Seed (Barbour, 2001)'
_computing_publication_material 'Olex2 1.3 (Dolomanov et al., 2009)'
_computing_structure_refinement 'SHELXL 2018/3 (Sheldrick, 2015)'
_computing_structure_solution 'SHELXS-97 (Sheldrick, 1990)'
_diffrn_ambient_environment N~2~
_diffrn_ambient_temperature 130.00(10)
_diffrn_detector 'CCD plate'
_diffrn_detector_area_resol_mean 5.3095
_diffrn_detector_type Atlas
_diffrn_measured_fraction_theta_full 0.987
_diffrn_measured_fraction_theta_max 0.982
_diffrn_measurement_details
;
List of Runs (angles in degrees, time in seconds):

  # Type    Start    End  Width  t~exp~   \w     \q     \k     \f   Frames
#--------------------------------------------------------------------------
  1  \w    -63.00  28.50   0.75    5.17    --  -41.04  37.00 -30.00  122
  2  \w    -26.00   9.25   0.75    5.17    --  -41.04  37.00  60.00   47
  3  \w   -103.00 -16.00   0.75    5.17    --  -41.04 -57.00  30.00  116
  4  \w     39.00 132.00   0.75   20.70    --  103.83 -61.00  60.00  124
  5  \w     96.00 141.00   0.75   20.70    --  103.83  15.00  30.00   60
  6  \w    134.00 174.50   0.75   20.70    --  103.83  45.00 150.00   54
  7  \w    101.00 127.25   0.75   20.70    --  103.83 -45.00-150.00   35
  8  \w     62.00  88.25   0.75   20.70    --  103.83  15.00  30.00   35
  9  \w     76.00 175.00   0.75   20.70    --  103.83  30.00-120.00  132
 10  \w     22.00 102.25   0.75   20.70    --  103.83 -15.00  60.00  107
;
_diffrn_measurement_device_type 'SuperNova, Dual, Cu at home/near, Atlas'
_diffrn_measurement_method '\w scans'
_diffrn_orient_matrix_type 'CrysAlisPro convention (1999,Acta A55,543-557)'
_diffrn_orient_matrix_UB_11 -0.0440479000
_diffrn_orient_matrix_UB_12 -0.0408032000
_diffrn_orient_matrix_UB_13 -0.0189960000
_diffrn_orient_matrix_UB_21 -0.0722844000
_diffrn_orient_matrix_UB_22 0.1245835000
_diffrn_orient_matrix_UB_23 -0.0020899000
_diffrn_orient_matrix_UB_31 0.1176839000
_diffrn_orient_matrix_UB_32 0.0611386000
_diffrn_orient_matrix_UB_33 -0.0083951000
_diffrn_radiation_monochromator mirror
_diffrn_radiation_probe x-ray
_diffrn_radiation_type 'Cu K\a'
_diffrn_radiation_wavelength 1.54184
_diffrn_reflns_av_R_equivalents 0.0532
_diffrn_reflns_av_unetI/netI 0.0797
_diffrn_reflns_Laue_measured_fraction_full 0.987
_diffrn_reflns_Laue_measured_fraction_max 0.982
_diffrn_reflns_limit_h_max 10
_diffrn_reflns_limit_h_min -11
_diffrn_reflns_limit_k_max 12
_diffrn_reflns_limit_k_min -9
_diffrn_reflns_limit_l_max 89
_diffrn_reflns_limit_l_min -90
_diffrn_reflns_number 32362
_diffrn_reflns_point_group_measured_fraction_full 0.975
_diffrn_reflns_point_group_measured_fraction_max 0.968
_diffrn_reflns_theta_full 72.000
_diffrn_reflns_theta_max 72.472
_diffrn_reflns_theta_min 3.593
_diffrn_source 'micro-focus sealed X-ray tube'
_diffrn_source_type 'SuperNova (Cu) X-ray Source'
_exptl_absorpt_coefficient_mu 4.698
_exptl_absorpt_correction_T_max 1.000
_exptl_absorpt_correction_T_min 0.834
_exptl_absorpt_correction_type multi-scan
_exptl_absorpt_process_details
;
CrysAlisPro 1.171.40.82a (Rigaku Oxford Diffraction, 2020)
Empirical absorption correction using spherical harmonics,
implemented in SCALE3 ABSPACK scaling algorithm.
;
_exptl_crystal_colour purple
_exptl_crystal_density_diffrn 1.553
_exptl_crystal_description needle
_exptl_crystal_F_000 4016
_exptl_crystal_preparation 'Magnetic properties'
_exptl_crystal_recrystallization_method 'Re-crystallisation from solvent: acetonitrile/diethyl ether'
_exptl_crystal_size_max 0.40
_exptl_crystal_size_mid 0.05
_exptl_crystal_size_min 0.05
_refine_diff_density_max 0.977
_refine_diff_density_min -0.555
_refine_diff_density_rms 0.097
_refine_ls_abs_structure_details
;
 Flack x determined using 5770 quotients [(I+)-(I-)]/[(I+)+(I-)]
 (Parsons, Flack and Wagner, Acta Cryst. B69 (2013) 249-259).
;
_refine_ls_abs_structure_Flack -0.002(3)
_refine_ls_extinction_method none
_refine_ls_goodness_of_fit_ref 1.129
_refine_ls_hydrogen_treatment constr
_refine_ls_matrix_type full
_refine_ls_number_parameters 1192
_refine_ls_number_reflns 16045
_refine_ls_number_restraints 25
_refine_ls_restrained_S_all 1.131
_refine_ls_R_factor_all 0.0759
_refine_ls_R_factor_gt 0.0706
_refine_ls_shift/su_max 0.001
_refine_ls_shift/su_mean 0.000
_refine_ls_structure_factor_coef Fsqd
_refine_ls_weighting_details 'w=1/[\s^2^(Fo^2^)+42.6672P] where P=(Fo^2^+2Fc^2^)/3'
_refine_ls_weighting_scheme calc
_refine_ls_wR_factor_gt 0.1558
_refine_ls_wR_factor_ref 0.1585
_reflns_Friedel_coverage 0.955
_reflns_Friedel_fraction_full 0.962
_reflns_Friedel_fraction_max 0.954
_reflns_number_gt 14875
_reflns_number_total 16045
_reflns_threshold_expression 'I > 2\s(I)'
_cod_data_source_file d2dt00393g2.cif
_cod_data_source_block ns520
_cod_original_cell_volume 8353.31(18)
_cod_database_code 7709646
_shelx_shelxl_version_number 2018/3
_shelx_space_group_comment
;
The symmetry employed for this shelxl refinement is uniquely defined
by the following loop, which should always be used as a source of
symmetry information in preference to the above space-group names.
They are only intended as comments.
;
_olex2_refinement_description
;
1. Twinned data refinement
 Scales: 0.9773(14)
 0.0227(14)
2. Fixed Uiso
 At 1.2 times of:
  All C(H) groups, All C(H,H) groups, All N(H) groups
 At 1.5 times of:
  All C(H,H,H) groups
3. Uiso/Uaniso restraints and constraints
Uanis(C3A) \\sim Ueq, Uanis(C33A) \\sim Ueq, Uanis(C16B) \\sim Ueq, Uanis(O67)
\\sim Ueq: with sigma of 0.002 and sigma for terminal atoms of 0.004
4.a Ternary CH refined with riding coordinates:
 C10A(H10A), C21A(H21A), C10B(H10B), C21B(H21B)
4.b Secondary CH2 refined with riding coordinates:
 C11A(H11A,H11B), C22A(H22A,H22B), C11B(H11C,H11D), C22B(H22C,H22D)
4.c Aromatic/amide H refined with riding coordinates:
 C4A(H4A), C5A(H5A), C6A(H6A), C14A(H14A), C15A(H15A), C16A(H16A), C17A(H17A),
 C18A(H18A), C25A(H25A), C26A(H26A), C27A(H27A), C28A(H28A), C29A(H29A),
 C32A(H32A), C33A(H33A), C34A(H34A), C39A(H39A), C40A(H40A), C41A(H41A),
 C42A(H42A), N44A(H44A), C48A(H48A), C49A(H49A), C50A(H50A), C51A(H51A),
 N53A(H53A), C4B(H4B), C5B(H5B), C6B(H6B), C14B(H14B), C15B(H15B), C16B(H16B),
 C17B(H17B), C18B(H18B), C25B(H25B), C26B(H26B), C27B(H27B), C28B(H28B),
 C29B(H29B), C32B(H32B), C33B(H33B), C34B(H34B), C39B(H39B), C40B(H40B),
 C41B(H41B), C42B(H42B), N44B(H44B), C48B(H48B), C49B(H49B), C50B(H50B),
 C51B(H51B), N53B(H53B)
4.d Idealised Me refined as rotating group:
 C74(H74A,H74B,H74C), C77(H77A,H77B,H77C)
;
_olex2_submission_special_instructions 'No special instructions were received'
_oxdiff_exptl_absorpt_empirical_details
;
Empirical correction (ABSPACK) includes:
- Absorption correction using spherical harmonics
- Frame scaling
;
_oxdiff_exptl_absorpt_empirical_full_max 1.416
_oxdiff_exptl_absorpt_empirical_full_min 0.770

loop_
_space_group_symop_operation_xyz
'x, y, z'
'-y, x, z+1/4'
'-x, -y, z+1/2'
'y, -x, z+3/4'

loop_
_atom_site_label
_atom_site_type_symbol
_atom_site_fract_x
_atom_site_fract_y
_atom_site_fract_z
_atom_site_U_iso_or_equiv
_atom_site_adp_type
_atom_site_occupancy
_atom_site_site_symmetry_order
_atom_site_calc_flag
_atom_site_refinement_flags_posn
_atom_site_refinement_flags_adp
_atom_site_refinement_flags_occupancy
_atom_site_disorder_assembly
_atom_site_disorder_group
Fe1A Fe 0.28664(13) 0.96988(13) 0.56722(2) 0.0109(3) Uani 1 1 d . . . . .
N2A N 0.3616(8) 1.1150(7) 0.57762(10) 0.0152(16) Uani 1 1 d . . . . .
C3A C 0.3632(8) 1.2248(8) 0.56838(12) 0.0124(17) Uani 1 1 d . U . . .
C4A C 0.4244(9) 1.3307(9) 0.57503(14) 0.021(2) Uani 1 1 d . . . . .
H4A H 0.428298 1.405993 0.568128 0.025 Uiso 1 1 calc R U . . .
C5A C 0.4800(10) 1.3234(10) 0.59210(14) 0.025(2) Uani 1 1 d . . . . .
H5A H 0.521092 1.394943 0.597024 0.030 Uiso 1 1 calc R U . . .
C6A C 0.4757(9) 1.2123(10) 0.60195(13) 0.021(2) Uani 1 1 d . . . . .
H6A H 0.513505 1.206154 0.613577 0.025 Uiso 1 1 calc R U . . .
C7A C 0.4138(8) 1.1103(9) 0.59419(12) 0.0142(18) Uani 1 1 d . . . . .
C8A C 0.2971(9) 1.2058(9) 0.55126(12) 0.0159(19) Uani 1 1 d . . . . .
N9A N 0.2540(7) 1.0956(7) 0.54795(10) 0.0134(15) Uani 1 1 d . . . . .
C10A C 0.1928(9) 1.1002(9) 0.52980(12) 0.0157(19) Uani 1 1 d . . . . .
H10A H 0.101651 1.079011 0.531055 0.019 Uiso 1 1 calc R U . . .
C11A C 0.2067(10) 1.2409(9) 0.52444(13) 0.020(2) Uani 1 1 d . . . . .
H11A H 0.251786 1.249316 0.512770 0.024 Uiso 1 1 calc R U . . .
H11B H 0.123303 1.281418 0.523339 0.024 Uiso 1 1 calc R U . . .
O12A O 0.2798(6) 1.2980(6) 0.53930(9) 0.0176(14) Uani 1 1 d . . . . .
C13A C 0.2555(9) 1.0055(8) 0.51747(11) 0.0127(17) Uani 1 1 d . . . . .
C14A C 0.1908(10) 0.8995(10) 0.51153(13) 0.020(2) Uani 1 1 d . . . . .
H14A H 0.105282 0.887457 0.514820 0.024 Uiso 1 1 calc R U . . .
C15A C 0.2511(11) 0.8125(10) 0.50089(15) 0.026(2) Uani 1 1 d . . . . .
H15A H 0.206104 0.741364 0.496584 0.032 Uiso 1 1 calc R U . . .
C16A C 0.3768(10) 0.8270(10) 0.49635(14) 0.025(2) Uani 1 1 d . . . . .
H16A H 0.418076 0.765026 0.489244 0.030 Uiso 1 1 calc R U . . .
C17A C 0.4415(10) 0.9314(11) 0.50219(13) 0.023(2) Uani 1 1 d . . . . .
H17A H 0.527659 0.941440 0.499140 0.028 Uiso 1 1 calc R U . . .
C18A C 0.3811(10) 1.0217(10) 0.51249(13) 0.020(2) Uani 1 1 d . . . . .
H18A H 0.425175 1.094969 0.516180 0.024 Uiso 1 1 calc R U . . .
C19A C 0.4017(9) 0.9805(10) 0.60087(12) 0.018(2) Uani 1 1 d . . . . .
N20A N 0.3429(7) 0.9014(7) 0.59080(10) 0.0113(14) Uani 1 1 d . . . . .
C21A C 0.3528(9) 0.7756(9) 0.59948(12) 0.0170(19) Uani 1 1 d . . . . .
H21A H 0.415050 0.723585 0.592628 0.020 Uiso 1 1 calc R U . . .
C22A C 0.4086(10) 0.8094(10) 0.61822(13) 0.023(2) Uani 1 1 d . . . . .
H22A H 0.344655 0.799486 0.627856 0.028 Uiso 1 1 calc R U . . .
H22B H 0.481441 0.754954 0.621070 0.028 Uiso 1 1 calc R U . . .
O23A O 0.4478(7) 0.9416(7) 0.61663(9) 0.0218(15) Uani 1 1 d . . . . .
C24A C 0.2288(8) 0.7070(9) 0.60011(12) 0.0140(18) Uani 1 1 d . . . . .
C25A C 0.2214(11) 0.5889(9) 0.59252(14) 0.024(2) Uani 1 1 d . . . . .
H25A H 0.294355 0.551775 0.587371 0.028 Uiso 1 1 calc R U . . .
C26A C 0.1080(11) 0.5236(11) 0.59231(16) 0.030(3) Uani 1 1 d . . . . .
H26A H 0.103004 0.442591 0.586929 0.036 Uiso 1 1 calc R U . . .
C27A C 0.0027(10) 0.5780(11) 0.60004(16) 0.030(3) Uani 1 1 d . . . . .
H27A H -0.074761 0.533583 0.600104 0.036 Uiso 1 1 calc R U . . .
C28A C 0.0095(10) 0.6956(11) 0.60763(15) 0.027(2) Uani 1 1 d . . . . .
H28A H -0.063535 0.731822 0.612882 0.033 Uiso 1 1 calc R U . . .
C29A C 0.1204(9) 0.7617(9) 0.60773(13) 0.018(2) Uani 1 1 d . . . . .
H29A H 0.124033 0.843405 0.612892 0.022 Uiso 1 1 calc R U . . .
N30A N 0.2147(7) 0.8182(7) 0.55718(10) 0.0127(15) Uani 1 1 d . . . . .
C31A C 0.2902(8) 0.7362(9) 0.54824(12) 0.0133(18) Uani 1 1 d . . . . .
C32A C 0.2451(9) 0.6218(10) 0.54199(13) 0.020(2) Uani 1 1 d . . . . .
H32A H 0.299449 0.563457 0.536194 0.024 Uiso 1 1 calc R U . . .
C33A C 0.1172(10) 0.5945(10) 0.54446(13) 0.021(2) Uani 1 1 d . U . . .
H33A H 0.082639 0.517944 0.540085 0.025 Uiso 1 1 calc R U . . .
C34A C 0.0424(9) 0.6807(9) 0.55335(13) 0.0160(19) Uani 1 1 d . . . . .
H34A H -0.044541 0.664044 0.555055 0.019 Uiso 1 1 calc R U . . .
C35A C 0.0935(9) 0.7905(9) 0.55974(12) 0.0142(18) Uani 1 1 d . . . . .
C36A C 0.4129(8) 0.7882(8) 0.54638(12) 0.0120(17) Uani 1 1 d . . . . .
N37A N 0.4389(8) 0.8997(7) 0.55394(10) 0.0141(16) Uani 1 1 d . . . . .
C38A C 0.5601(9) 0.9306(9) 0.54880(12) 0.0152(18) Uani 1 1 d . . . . .
C39A C 0.6344(10) 1.0353(10) 0.55213(14) 0.022(2) Uani 1 1 d . . . . .
H39A H 0.605262 1.101742 0.559633 0.026 Uiso 1 1 calc R U . . .
C40A C 0.7523(10) 1.0402(11) 0.54418(14) 0.024(2) Uani 1 1 d . . . . .
H40A H 0.803814 1.111878 0.546076 0.029 Uiso 1 1 calc R U . . .
C41A C 0.7973(11) 0.9403(10) 0.53331(14) 0.025(2) Uani 1 1 d . . . . .
H41A H 0.878908 0.946115 0.528133 0.031 Uiso 1 1 calc R U . . .
C42A C 0.7262(10) 0.8360(10) 0.53009(13) 0.023(2) Uani 1 1 d . . . . .
H42A H 0.756984 0.769008 0.522821 0.028 Uiso 1 1 calc R U . . .
C43A C 0.6053(10) 0.8310(9) 0.53792(13) 0.019(2) Uani 1 1 d . . . . .
N44A N 0.5112(7) 0.7432(8) 0.53668(10) 0.0162(16) Uani 1 1 d . . . . .
H44A H 0.514212 0.671476 0.530750 0.019 Uiso 1 1 calc R U . . .
C45A C 0.0361(9) 0.8897(8) 0.57013(12) 0.0128(17) Uani 1 1 d . . . . .
N46A N 0.1079(7) 0.9844(7) 0.57563(10) 0.0125(15) Uani 1 1 d . . . . .
C47A C 0.0287(9) 1.0626(9) 0.58562(12) 0.0143(18) Uani 1 1 d . . . . .
C48A C 0.0527(9) 1.1750(9) 0.59503(13) 0.0153(18) Uani 1 1 d . . . . .
H48A H 0.135226 1.209047 0.595556 0.018 Uiso 1 1 calc R U . . .
C49A C -0.0457(10) 1.2342(9) 0.60342(13) 0.020(2) Uani 1 1 d . . . . .
H49A H -0.031237 1.310292 0.609833 0.024 Uiso 1 1 calc R U . . .
C50A C -0.1679(10) 1.1841(9) 0.60268(14) 0.020(2) Uani 1 1 d . . . . .
H50A H -0.234327 1.227926 0.608525 0.024 Uiso 1 1 calc R U . . .
C51A C -0.1945(9) 1.0730(10) 0.59370(13) 0.0176(19) Uani 1 1 d . . . . .
H51A H -0.277282 1.039598 0.593142 0.021 Uiso 1 1 calc R U . . .
C52A C -0.0925(9) 1.0128(8) 0.58552(12) 0.0151(18) Uani 1 1 d . . . . .
N53A N -0.0843(7) 0.9019(7) 0.57563(10) 0.0139(15) Uani 1 1 d . . . . .
H53A H -0.146236 0.849364 0.573364 0.017 Uiso 1 1 calc R U . . .
Fe1B Fe 0.79116(13) 0.07053(13) 0.43163(2) 0.0118(3) Uani 1 1 d . . . . .
N2B N 0.8698(8) -0.0728(7) 0.42129(10) 0.0151(16) Uani 1 1 d . . . . .
C3B C 0.9291(8) -0.0606(9) 0.40502(12) 0.0144(18) Uani 1 1 d . . . . .
C4B C 0.9954(9) -0.1603(10) 0.39762(13) 0.020(2) Uani 1 1 d . . . . .
H4B H 1.035711 -0.151981 0.386197 0.024 Uiso 1 1 calc R U . . .
C5B C 1.0020(10) -0.2736(9) 0.40729(14) 0.022(2) Uani 1 1 d . . . . .
H5B H 1.048354 -0.342440 0.402531 0.026 Uiso 1 1 calc R U . . .
C6B C 0.9401(10) -0.2852(9) 0.42399(13) 0.020(2) Uani 1 1 d . . . . .
H6B H 0.943739 -0.361228 0.430712 0.025 Uiso 1 1 calc R U . . .
C7B C 0.8733(9) -0.1821(8) 0.43041(13) 0.0158(18) Uani 1 1 d . . . . .
C8B C 0.9130(9) 0.0664(9) 0.39865(13) 0.0151(18) Uani 1 1 d . . . . .
N9B N 0.8491(7) 0.1436(7) 0.40854(10) 0.0144(15) Uani 1 1 d . . . . .
C10B C 0.8598(10) 0.2701(9) 0.40053(13) 0.018(2) Uani 1 1 d . . . . .
H10B H 0.920366 0.320459 0.407931 0.022 Uiso 1 1 calc R U . . .
C11B C 0.9206(10) 0.2420(9) 0.38197(13) 0.022(2) Uani 1 1 d . . . . .
H11C H 0.859290 0.254360 0.372041 0.027 Uiso 1 1 calc R U . . .
H11D H 0.993938 0.297420 0.379847 0.027 Uiso 1 1 calc R U . . .
O12B O 0.9603(7) 0.1085(7) 0.38306(9) 0.0231(16) Uani 1 1 d . . . . .
C13B C 0.7371(9) 0.3397(9) 0.39966(13) 0.0159(18) Uani 1 1 d . . . . .
C14B C 0.7229(11) 0.4532(9) 0.40883(14) 0.022(2) Uani 1 1 d . . . . .
H14B H 0.791191 0.484390 0.415796 0.027 Uiso 1 1 calc R U . . .
C15B C 0.6139(14) 0.5215(11) 0.40814(17) 0.039(3) Uani 1 1 d . . . . .
H15B H 0.607931 0.599582 0.414320 0.047 Uiso 1 1 calc R U . . .
C16B C 0.5121(12) 0.4761(12) 0.39837(16) 0.034(3) Uani 1 1 d . U . . .
H16B H 0.436153 0.522956 0.397867 0.041 Uiso 1 1 calc R U . . .
C17B C 0.5216(11) 0.3621(11) 0.38933(17) 0.032(3) Uani 1 1 d . . . . .
H17B H 0.451509 0.330001 0.382837 0.038 Uiso 1 1 calc R U . . .
C18B C 0.6344(10) 0.2945(9) 0.38979(14) 0.021(2) Uani 1 1 d . . . . .
H18B H 0.641193 0.217456 0.383357 0.025 Uiso 1 1 calc R U . . .
C19B C 0.8031(9) -0.1659(9) 0.44733(12) 0.0156(19) Uani 1 1 d . . . . .
N20B N 0.7576(7) -0.0565(7) 0.45059(10) 0.0142(15) Uani 1 1 d . . . . .
C21B C 0.6954(9) -0.0624(9) 0.46859(12) 0.0156(19) Uani 1 1 d . . . . .
H21B H 0.604065 -0.042024 0.467320 0.019 Uiso 1 1 calc R U . . .
C22B C 0.7117(10) -0.2037(10) 0.47390(14) 0.023(2) Uani 1 1 d . . . . .
H22C H 0.756816 -0.211571 0.485579 0.028 Uiso 1 1 calc R U . . .
H22D H 0.628927 -0.245520 0.474987 0.028 Uiso 1 1 calc R U . . .
O23B O 0.7858(7) -0.2595(6) 0.45905(9) 0.0215(15) Uani 1 1 d . . . . .
C24B C 0.7584(9) 0.0326(9) 0.48119(12) 0.0148(18) Uani 1 1 d . . . . .
C25B C 0.6932(10) 0.1358(9) 0.48738(13) 0.019(2) Uani 1 1 d . . . . .
H25B H 0.606541 0.144997 0.484540 0.023 Uiso 1 1 calc R U . . .
C26B C 0.7543(11) 0.2280(10) 0.49792(15) 0.025(2) Uani 1 1 d . . . . .
H26B H 0.709613 0.299438 0.502192 0.030 Uiso 1 1 calc R U . . .
C27B C 0.8823(10) 0.2123(10) 0.50197(14) 0.022(2) Uani 1 1 d . . . . .
H27B H 0.925523 0.274187 0.508857 0.027 Uiso 1 1 calc R U . . .
C28B C 0.9453(9) 0.1065(10) 0.49591(13) 0.020(2) Uani 1 1 d . . . . .
H28B H 1.031672 0.095504 0.498802 0.024 Uiso 1 1 calc R U . . .
C29B C 0.8834(9) 0.0163(10) 0.48565(12) 0.0180(19) Uani 1 1 d . . . . .
H29B H 0.927080 -0.056618 0.481700 0.022 Uiso 1 1 calc R U . . .
N30B N 0.7155(7) 0.2201(7) 0.44178(10) 0.0122(15) Uani 1 1 d . . . . .
C31B C 0.5943(9) 0.2464(8) 0.43875(12) 0.0134(18) Uani 1 1 d . . . . .
C32B C 0.5377(10) 0.3535(9) 0.44553(13) 0.020(2) Uani 1 1 d . . . . .
H32B H 0.450612 0.368962 0.443733 0.024 Uiso 1 1 calc R U . . .
C33B C 0.6128(10) 0.4380(9) 0.45513(14) 0.021(2) Uani 1 1 d . . . . .
H33B H 0.577209 0.513406 0.459748 0.026 Uiso 1 1 calc R U . . .
C34B C 0.7392(11) 0.4126(9) 0.45795(13) 0.022(2) Uani 1 1 d . . . . .
H34B H 0.791140 0.469846 0.464409 0.026 Uiso 1 1 calc R U . . .
C35B C 0.7879(9) 0.3010(9) 0.45107(12) 0.0161(19) Uani 1 1 d . . . . .
C36B C 0.5414(8) 0.1484(8) 0.42742(12) 0.0123(18) Uani 1 1 d . . . . .
N37B N 0.6162(8) 0.0533(7) 0.42231(10) 0.0151(16) Uani 1 1 d . . . . .
C38B C 0.5427(9) -0.0214(9) 0.41103(12) 0.0152(19) Uani 1 1 d . . . . .
C39B C 0.5723(10) -0.1333(9) 0.40161(12) 0.019(2) Uani 1 1 d . . . . .
H39B H 0.653274 -0.170481 0.402364 0.022 Uiso 1 1 calc R U . . .
C40B C 0.4786(10) -0.1854(10) 0.39136(14) 0.021(2) Uani 1 1 d . . . . .
H40B H 0.495903 -0.259691 0.384661 0.026 Uiso 1 1 calc R U . . .
C41B C 0.3586(10) -0.1333(9) 0.39043(15) 0.025(2) Uani 1 1 d . . . . .
H41B H 0.296224 -0.174046 0.383341 0.029 Uiso 1 1 calc R U . . .
C42B C 0.3279(10) -0.0240(11) 0.39950(14) 0.025(2) Uani 1 1 d . . . . .
H42B H 0.246457 0.012211 0.398747 0.030 Uiso 1 1 calc R U . . .
C43B C 0.4224(9) 0.0294(8) 0.40974(13) 0.0138(18) Uani 1 1 d . . . . .
N44B N 0.4247(7) 0.1373(7) 0.42040(11) 0.0154(16) Uani 1 1 d . . . . .
H44B H 0.361387 0.188957 0.422245 0.018 Uiso 1 1 calc R U . . .
C45B C 0.9123(9) 0.2522(10) 0.45278(12) 0.017(2) Uani 1 1 d . . . . .
N46B N 0.9411(7) 0.1431(8) 0.44495(10) 0.0154(16) Uani 1 1 d . . . . .
C47B C 1.0632(9) 0.1175(9) 0.44952(12) 0.0153(18) Uani 1 1 d . . . . .
C48B C 1.1406(9) 0.0145(10) 0.44566(14) 0.021(2) Uani 1 1 d . . . . .
H48B H 1.112198 -0.052750 0.438264 0.026 Uiso 1 1 calc R U . . .
C49B C 1.2603(10) 0.0146(11) 0.45305(15) 0.027(2) Uani 1 1 d . . . . .
H49B H 1.314891 -0.054070 0.450622 0.033 Uiso 1 1 calc R U . . .
C50B C 1.3026(10) 0.1131(11) 0.46397(15) 0.028(2) Uani 1 1 d . . . . .
H50B H 1.384589 0.107702 0.469021 0.034 Uiso 1 1 calc R U . . .
C51B C 1.2311(10) 0.2173(12) 0.46775(14) 0.027(2) Uani 1 1 d . . . . .
H51B H 1.261620 0.284910 0.474921 0.033 Uiso 1 1 calc R U . . .
C52B C 1.1101(9) 0.2169(10) 0.46028(13) 0.018(2) Uani 1 1 d . . . . .
N53B N 1.0107(8) 0.3006(8) 0.46187(11) 0.0186(17) Uani 1 1 d . . . . .
H53B H 1.011833 0.372508 0.467769 0.022 Uiso 1 1 calc R U . . .
Cl54 Cl 0.4468(3) 0.4679(3) 0.50275(4) 0.0277(5) Uani 1 1 d . . . . .
O55 O 0.5078(11) 0.5480(9) 0.48977(14) 0.055(3) Uani 1 1 d . . . . .
O56 O 0.3149(8) 0.4898(8) 0.50257(12) 0.037(2) Uani 1 1 d . . . . .
O57 O 0.4947(9) 0.4973(8) 0.52070(12) 0.038(2) Uani 1 1 d . . . . .
O58 O 0.4725(9) 0.3369(8) 0.49888(14) 0.043(2) Uani 1 1 d . . . . .
Cl59 Cl 0.9450(3) 0.5722(3) 0.49669(4) 0.0284(5) Uani 1 1 d . . . . .
O60 O 1.0063(11) 0.4950(10) 0.50978(15) 0.061(3) Uani 1 1 d . . . . .
O61 O 0.9957(10) 0.5431(9) 0.47881(12) 0.044(2) Uani 1 1 d . . . . .
O62 O 0.9677(9) 0.7022(8) 0.50050(13) 0.042(2) Uani 1 1 d . . . . .
O63 O 0.8124(8) 0.5486(8) 0.49659(12) 0.0361(19) Uani 1 1 d . . . . .
Cl64 Cl 0.1748(2) 0.3836(3) 0.41320(3) 0.0246(5) Uani 1 1 d . . . . .
O65 O 0.1891(9) 0.4513(10) 0.39658(11) 0.045(2) Uani 1 1 d . . . . .
O66 O 0.0713(7) 0.4353(8) 0.42329(11) 0.0298(18) Uani 1 1 d . . . . .
O67 O 0.2876(8) 0.3886(9) 0.42379(11) 0.040(2) Uani 1 1 d . U . . .
O68 O 0.1502(9) 0.2529(9) 0.40930(16) 0.051(3) Uani 1 1 d . . . . .
Cl69 Cl -0.3351(2) 0.6558(2) 0.58332(3) 0.0202(5) Uani 1 1 d . . . . .
O70 O -0.3537(8) 0.7735(9) 0.59264(15) 0.051(3) Uani 1 1 d . . . . .
O71 O -0.4480(6) 0.6179(7) 0.57407(10) 0.0235(15) Uani 1 1 d . . . . .
O72 O -0.2337(7) 0.6736(8) 0.57047(10) 0.0290(18) Uani 1 1 d . . . . .
O73 O -0.3026(9) 0.5611(11) 0.59627(14) 0.060(3) Uani 1 1 d . . . . .
C74 C 0.7520(17) 0.4183(16) 0.5414(2) 0.059(4) Uani 1 1 d . . . . .
H74A H 0.768360 0.457392 0.529663 0.089 Uiso 1 1 calc R U . . .
H74B H 0.722270 0.482240 0.549988 0.089 Uiso 1 1 calc R U . . .
H74C H 0.687734 0.352963 0.540081 0.089 Uiso 1 1 calc R U . . .
C75 C 0.8690(16) 0.3613(14) 0.54841(18) 0.045(3) Uani 1 1 d . . . . .
N76 N 0.9623(15) 0.3157(13) 0.55275(17) 0.057(4) Uani 1 1 d . . . . .
C77 C 0.2554(18) 0.6232(16) 0.4571(2) 0.062(5) Uani 1 1 d . . . . .
H77A H 0.274550 0.578383 0.468362 0.094 Uiso 1 1 calc R U . . .
H77B H 0.223368 0.563600 0.448086 0.094 Uiso 1 1 calc R U . . .
H77C H 0.191716 0.687711 0.459458 0.094 Uiso 1 1 calc R U . . .
C78 C 0.3693(16) 0.6825(15) 0.45023(19) 0.049(4) Uani 1 1 d . . . . .
N79 N 0.4624(15) 0.7301(14) 0.44534(17) 0.060(4) Uani 1 1 d . . . . .

loop_
_atom_site_aniso_label
_atom_site_aniso_U_11
_atom_site_aniso_U_22
_atom_site_aniso_U_33
_atom_site_aniso_U_23
_atom_site_aniso_U_13
_atom_site_aniso_U_12
Fe1A 0.0099(7) 0.0090(7) 0.0139(6) -0.0009(5) 0.0004(5) -0.0017(5)
N2A 0.017(4) 0.009(4) 0.019(4) 0.000(3) 0.005(3) -0.005(3)
C3A 0.012(3) 0.009(3) 0.016(3) -0.001(2) 0.001(2) 0.000(2)
C4A 0.014(5) 0.011(5) 0.036(6) -0.001(4) 0.003(4) -0.008(4)
C5A 0.027(6) 0.016(5) 0.032(5) -0.006(4) -0.004(4) -0.003(4)
C6A 0.015(5) 0.022(5) 0.025(5) -0.004(4) -0.003(4) -0.008(4)
C7A 0.007(4) 0.013(5) 0.023(5) -0.001(4) 0.001(3) -0.004(3)
C8A 0.017(5) 0.012(4) 0.019(4) 0.001(3) -0.001(4) -0.003(4)
N9A 0.013(4) 0.009(4) 0.018(4) -0.002(3) 0.002(3) -0.005(3)
C10A 0.014(5) 0.017(5) 0.016(4) 0.000(4) -0.006(3) 0.002(4)
C11A 0.028(6) 0.009(5) 0.024(5) -0.002(4) -0.008(4) -0.004(4)
O12A 0.019(4) 0.008(3) 0.025(3) 0.001(3) -0.005(3) -0.004(3)
C13A 0.019(5) 0.007(4) 0.013(4) -0.001(3) 0.001(3) 0.000(3)
C14A 0.020(5) 0.017(5) 0.023(5) -0.002(4) -0.001(4) 0.000(4)
C15A 0.033(6) 0.012(5) 0.034(6) -0.006(4) -0.002(5) 0.008(4)
C16A 0.025(6) 0.026(6) 0.024(5) -0.006(4) 0.003(4) 0.012(4)
C17A 0.016(5) 0.032(6) 0.022(5) 0.007(4) 0.006(4) 0.007(4)
C18A 0.019(5) 0.024(5) 0.018(4) 0.004(4) 0.000(4) 0.003(4)
C19A 0.012(5) 0.026(5) 0.015(4) -0.003(4) 0.002(3) -0.007(4)
N20A 0.007(4) 0.011(4) 0.016(3) 0.001(3) -0.001(3) -0.001(3)
C21A 0.011(5) 0.021(5) 0.019(4) 0.006(4) 0.003(3) 0.004(4)
C22A 0.028(6) 0.022(5) 0.019(5) 0.003(4) -0.007(4) -0.003(4)
O23A 0.024(4) 0.024(4) 0.017(3) 0.000(3) -0.008(3) -0.003(3)
C24A 0.004(4) 0.018(5) 0.020(4) 0.003(4) 0.000(3) 0.002(4)
C25A 0.031(6) 0.012(5) 0.027(5) 0.001(4) 0.002(4) 0.005(4)
C26A 0.033(6) 0.016(5) 0.041(6) 0.005(5) -0.004(5) -0.007(5)
C27A 0.012(5) 0.033(6) 0.046(7) 0.023(5) -0.009(4) -0.011(4)
C28A 0.012(5) 0.028(6) 0.042(6) 0.013(5) 0.005(4) 0.006(4)
C29A 0.017(5) 0.015(5) 0.022(5) 0.004(4) 0.003(4) 0.007(4)
N30A 0.013(4) 0.011(4) 0.014(4) 0.003(3) 0.002(3) 0.003(3)
C31A 0.009(4) 0.011(4) 0.020(4) 0.001(3) 0.003(3) 0.004(3)
C32A 0.017(5) 0.019(5) 0.023(5) -0.006(4) 0.005(4) -0.003(4)
C33A 0.022(3) 0.018(3) 0.023(3) -0.004(2) 0.002(2) 0.000(2)
C34A 0.011(5) 0.013(5) 0.024(5) -0.004(4) 0.002(4) 0.003(4)
C35A 0.021(5) 0.008(4) 0.014(4) 0.002(3) 0.002(3) 0.008(4)
C36A 0.006(4) 0.010(4) 0.019(4) 0.002(3) -0.003(3) -0.001(3)
N37A 0.019(4) 0.007(4) 0.017(4) 0.001(3) 0.003(3) 0.002(3)
C38A 0.010(4) 0.017(5) 0.019(4) 0.005(4) 0.004(3) 0.002(4)
C39A 0.015(5) 0.024(5) 0.027(5) 0.005(4) -0.001(4) -0.002(4)
C40A 0.015(5) 0.029(6) 0.029(5) 0.010(4) -0.003(4) -0.005(4)
C41A 0.023(6) 0.026(6) 0.028(5) 0.010(4) 0.005(4) 0.002(4)
C42A 0.020(5) 0.030(6) 0.019(5) 0.007(4) 0.005(4) 0.007(4)
C43A 0.021(5) 0.017(5) 0.020(5) 0.003(4) 0.002(4) 0.006(4)
N44A 0.013(4) 0.016(4) 0.020(4) -0.002(3) 0.005(3) 0.001(3)
C45A 0.014(4) 0.009(4) 0.015(4) 0.002(3) 0.004(3) 0.004(3)
N46A 0.007(4) 0.015(4) 0.015(3) 0.002(3) 0.000(3) 0.000(3)
C47A 0.020(5) 0.010(4) 0.013(4) -0.001(3) 0.003(4) 0.001(4)
C48A 0.009(4) 0.011(4) 0.026(5) -0.002(4) 0.001(3) -0.003(3)
C49A 0.021(5) 0.012(5) 0.027(5) -0.001(4) 0.002(4) 0.004(4)
C50A 0.021(5) 0.011(5) 0.028(5) 0.000(4) 0.003(4) 0.002(4)
C51A 0.006(4) 0.023(5) 0.024(5) -0.002(4) 0.001(3) 0.001(4)
C52A 0.023(5) 0.007(4) 0.015(4) -0.002(3) -0.005(4) 0.001(4)
N53A 0.012(4) 0.011(4) 0.019(4) -0.001(3) 0.002(3) 0.000(3)
Fe1B 0.0110(7) 0.0099(7) 0.0144(6) 0.0001(5) -0.0006(5) 0.0027(5)
N2B 0.017(4) 0.015(4) 0.014(3) 0.000(3) -0.004(3) -0.002(3)
C3B 0.008(4) 0.018(5) 0.017(4) 0.000(4) -0.002(3) -0.002(4)
C4B 0.014(5) 0.023(5) 0.023(5) -0.005(4) -0.003(4) 0.004(4)
C5B 0.023(5) 0.011(5) 0.031(5) -0.008(4) -0.003(4) 0.005(4)
C6B 0.020(5) 0.012(5) 0.029(5) -0.003(4) -0.005(4) 0.006(4)
C7B 0.015(5) 0.009(4) 0.024(5) -0.004(4) -0.005(4) 0.000(3)
C8B 0.008(4) 0.014(5) 0.023(5) -0.002(4) 0.003(3) 0.006(3)
N9B 0.017(4) 0.008(4) 0.018(4) 0.002(3) -0.001(3) 0.001(3)
C10B 0.027(5) 0.009(5) 0.020(5) 0.002(3) 0.002(4) -0.007(4)
C11B 0.029(6) 0.015(5) 0.023(5) 0.004(4) 0.002(4) -0.001(4)
O12B 0.025(4) 0.025(4) 0.019(3) 0.000(3) 0.009(3) 0.007(3)
C13B 0.015(5) 0.009(4) 0.023(5) 0.003(4) 0.004(4) -0.003(4)
C14B 0.032(6) 0.007(5) 0.028(5) 0.003(4) 0.008(4) 0.006(4)
C15B 0.061(9) 0.021(6) 0.036(6) 0.007(5) 0.022(6) 0.015(6)
C16B 0.033(4) 0.033(4) 0.036(3) 0.005(3) 0.004(3) 0.006(3)
C17B 0.019(6) 0.028(6) 0.048(7) 0.009(5) 0.002(5) 0.002(5)
C18B 0.022(5) 0.012(5) 0.028(5) 0.003(4) 0.000(4) -0.004(4)
C19B 0.018(5) 0.009(4) 0.020(5) -0.001(3) -0.004(4) -0.002(4)
N20B 0.014(4) 0.011(4) 0.018(4) 0.001(3) -0.002(3) 0.000(3)
C21B 0.013(5) 0.012(5) 0.022(5) 0.003(4) 0.000(4) -0.005(4)
C22B 0.023(5) 0.023(5) 0.025(5) 0.002(4) 0.005(4) 0.002(4)
O23B 0.029(4) 0.009(3) 0.026(4) 0.004(3) 0.002(3) 0.001(3)
C24B 0.016(5) 0.013(5) 0.016(4) 0.001(3) -0.001(3) -0.004(4)
C25B 0.022(5) 0.011(5) 0.025(5) 0.003(4) -0.002(4) 0.005(4)
C26B 0.037(6) 0.011(5) 0.028(5) -0.001(4) -0.001(5) -0.003(4)
C27B 0.018(5) 0.022(5) 0.027(5) 0.003(4) -0.005(4) -0.005(4)
C28B 0.010(5) 0.026(5) 0.024(5) 0.004(4) -0.006(4) -0.005(4)
C29B 0.015(5) 0.019(5) 0.020(4) 0.007(4) -0.001(4) 0.001(4)
N30B 0.014(4) 0.009(4) 0.014(3) 0.001(3) -0.001(3) 0.001(3)
C31B 0.016(5) 0.006(4) 0.019(4) 0.003(3) -0.004(3) 0.003(3)
C32B 0.027(6) 0.014(5) 0.019(4) -0.003(4) -0.001(4) 0.009(4)
C33B 0.023(5) 0.012(5) 0.029(5) -0.008(4) 0.000(4) 0.004(4)
C34B 0.031(6) 0.012(5) 0.023(5) -0.002(4) -0.006(4) 0.004(4)
C35B 0.020(5) 0.015(5) 0.012(4) 0.000(3) -0.002(3) -0.006(4)
C36B 0.006(4) 0.012(4) 0.019(4) 0.001(3) 0.001(3) -0.002(3)
N37B 0.018(4) 0.012(4) 0.015(4) 0.000(3) 0.002(3) 0.000(3)
C38B 0.017(5) 0.013(5) 0.016(4) 0.002(3) -0.002(4) -0.004(4)
C39B 0.020(5) 0.016(5) 0.020(5) 0.000(4) -0.003(4) 0.000(4)
C40B 0.019(5) 0.017(5) 0.028(5) -0.002(4) -0.004(4) 0.002(4)
C41B 0.026(6) 0.011(5) 0.036(6) -0.004(4) -0.007(4) -0.006(4)
C42B 0.013(5) 0.028(6) 0.034(6) -0.005(4) -0.005(4) -0.002(4)
C43B 0.011(4) 0.003(4) 0.027(5) -0.002(3) 0.001(4) 0.001(3)
N44B 0.009(4) 0.012(4) 0.025(4) -0.002(3) -0.001(3) 0.008(3)
C45B 0.007(4) 0.028(6) 0.017(4) 0.002(4) -0.002(3) -0.001(4)
N46B 0.005(4) 0.023(4) 0.018(4) 0.001(3) -0.002(3) 0.000(3)
C47B 0.010(5) 0.017(5) 0.019(4) 0.004(4) -0.002(3) -0.003(4)
C48B 0.011(5) 0.028(6) 0.026(5) 0.004(4) 0.001(4) -0.002(4)
C49B 0.019(6) 0.027(6) 0.036(6) 0.011(5) 0.000(4) 0.013(4)
C50B 0.011(5) 0.036(7) 0.037(6) 0.016(5) -0.006(4) -0.005(4)
C51B 0.019(6) 0.040(7) 0.023(5) 0.008(5) -0.007(4) -0.010(5)
C52B 0.012(5) 0.021(5) 0.022(5) 0.006(4) -0.001(4) -0.007(4)
N53B 0.021(4) 0.012(4) 0.022(4) 0.000(3) -0.006(3) -0.003(3)
Cl54 0.0249(13) 0.0227(13) 0.0356(13) -0.0071(10) 0.0089(10) 0.0002(10)
O55 0.068(7) 0.039(6) 0.058(6) 0.001(5) 0.040(5) -0.005(5)
O56 0.031(5) 0.034(5) 0.047(5) -0.004(4) -0.004(4) 0.011(4)
O57 0.044(5) 0.028(5) 0.042(5) -0.011(4) 0.000(4) 0.006(4)
O58 0.041(5) 0.015(4) 0.072(6) -0.018(4) 0.003(4) 0.013(4)
Cl59 0.0255(13) 0.0211(13) 0.0385(14) -0.0060(10) -0.0084(11) -0.0016(10)
O60 0.074(8) 0.048(6) 0.061(6) 0.004(5) -0.039(6) 0.016(6)
O61 0.053(6) 0.036(5) 0.044(5) -0.013(4) 0.000(4) -0.008(4)
O62 0.036(5) 0.025(5) 0.065(6) -0.015(4) -0.005(4) -0.008(4)
O63 0.027(5) 0.032(5) 0.049(5) -0.007(4) -0.001(4) -0.004(4)
Cl64 0.0116(11) 0.0328(14) 0.0294(12) 0.0051(10) -0.0029(9) 0.0067(10)
O65 0.044(6) 0.063(7) 0.027(4) 0.011(4) -0.005(4) 0.007(5)
O66 0.012(4) 0.028(4) 0.050(5) -0.011(4) -0.004(3) 0.004(3)
O67 0.020(4) 0.060(5) 0.038(4) 0.001(3) -0.006(3) 0.005(3)
O68 0.043(6) 0.024(5) 0.088(8) -0.003(5) 0.010(5) 0.012(4)
Cl69 0.0104(10) 0.0274(12) 0.0228(10) -0.0012(9) 0.0018(8) -0.0054(9)
O70 0.024(5) 0.048(6) 0.080(7) -0.042(5) 0.014(4) -0.012(4)
O71 0.011(3) 0.026(4) 0.033(4) -0.006(3) -0.004(3) -0.008(3)
O72 0.014(4) 0.038(5) 0.035(4) -0.009(3) 0.014(3) -0.017(3)
O73 0.035(5) 0.083(8) 0.062(6) 0.046(6) -0.022(5) -0.025(5)
C74 0.061(11) 0.056(10) 0.061(9) -0.014(8) 0.007(8) -0.005(8)
C75 0.053(9) 0.042(8) 0.041(7) 0.000(6) 0.003(7) -0.024(7)
N76 0.071(10) 0.050(8) 0.049(7) 0.011(6) -0.009(7) -0.022(7)
C77 0.081(13) 0.053(10) 0.053(9) -0.006(8) -0.015(9) -0.002(9)
C78 0.058(10) 0.045(9) 0.043(8) -0.006(6) -0.004(7) 0.021(8)
N79 0.071(10) 0.060(9) 0.048(7) 0.012(6) 0.009(7) 0.032(8)

loop_
_atom_type_symbol
_atom_type_description
_atom_type_scat_dispersion_real
_atom_type_scat_dispersion_imag
_atom_type_scat_source
C C 0.0181 0.0091 'International Tables Vol C Tables 4.2.6.8 and 6.1.1.4'
H H 0.0000 0.0000 'International Tables Vol C Tables 4.2.6.8 and 6.1.1.4'
N N 0.0311 0.0180 'International Tables Vol C Tables 4.2.6.8 and 6.1.1.4'
O O 0.0492 0.0322 'International Tables Vol C Tables 4.2.6.8 and 6.1.1.4'
Fe Fe -1.1336 3.1974 'International Tables Vol C Tables 4.2.6.8 and 6.1.1.4'
Cl Cl 0.3639 0.7018 'International Tables Vol C Tables 4.2.6.8 and 6.1.1.4'

loop_
_geom_angle_atom_site_label_1
_geom_angle_atom_site_label_2
_geom_angle_atom_site_label_3
_geom_angle
_geom_angle_site_symmetry_1
_geom_angle_site_symmetry_3
_geom_angle_publ_flag
N2A Fe1A N9A 79.4(3) . . ?
N2A Fe1A N20A 79.5(3) . . ?
N2A Fe1A N30A 177.8(4) . . ?
N2A Fe1A N37A 99.1(3) . . ?
N2A Fe1A N46A 102.1(3) . . ?
N9A Fe1A N37A 92.4(3) . . ?
N9A Fe1A N46A 90.2(3) . . ?
N20A Fe1A N9A 158.7(3) . . ?
N20A Fe1A N37A 92.7(3) . . ?
N20A Fe1A N46A 92.5(3) . . ?
N30A Fe1A N9A 102.6(3) . . ?
N30A Fe1A N20A 98.6(3) . . ?
N30A Fe1A N37A 79.9(3) . . ?
N30A Fe1A N46A 78.9(3) . . ?
N46A Fe1A N37A 158.7(3) . . ?
C3A N2A Fe1A 120.2(6) . . ?
C7A N2A Fe1A 120.7(6) . . ?
C7A N2A C3A 119.1(8) . . ?
N2A C3A C4A 121.8(9) . . ?
N2A C3A C8A 108.1(8) . . ?
C4A C3A C8A 130.0(9) . . ?
C3A C4A H4A 120.9 . . ?
C3A C4A C5A 118.2(9) . . ?
C5A C4A H4A 120.9 . . ?
C4A C5A H5A 119.8 . . ?
C6A C5A C4A 120.5(9) . . ?
C6A C5A H5A 119.8 . . ?
C5A C6A H6A 121.2 . . ?
C5A C6A C7A 117.6(9) . . ?
C7A C6A H6A 121.2 . . ?
N2A C7A C6A 122.7(9) . . ?
N2A C7A C19A 107.7(8) . . ?
C6A C7A C19A 129.4(9) . . ?
N9A C8A C3A 117.7(8) . . ?
N9A C8A O12A 119.8(8) . . ?
O12A C8A C3A 122.5(8) . . ?
C8A N9A Fe1A 114.6(6) . . ?
C8A N9A C10A 107.3(8) . . ?
C10A N9A Fe1A 138.1(6) . . ?
N9A C10A H10A 109.5 . . ?
N9A C10A C11A 102.7(7) . . ?
N9A C10A C13A 109.1(7) . . ?
C11A C10A H10A 109.5 . . ?
C13A C10A H10A 109.5 . . ?
C13A C10A C11A 116.5(8) . . ?
C10A C11A H11A 110.8 . . ?
C10A C11A H11B 110.8 . . ?
H11A C11A H11B 108.8 . . ?
O12A C11A C10A 104.9(7) . . ?
O12A C11A H11A 110.8 . . ?
O12A C11A H11B 110.8 . . ?
C8A O12A C11A 105.2(7) . . ?
C14A C13A C10A 120.7(9) . . ?
C14A C13A C18A 119.4(9) . . ?
C18A C13A C10A 119.9(9) . . ?
C13A C14A H14A 120.2 . . ?
C15A C14A C13A 119.7(10) . . ?
C15A C14A H14A 120.2 . . ?
C14A C15A H15A 119.5 . . ?
C14A C15A C16A 120.9(10) . . ?
C16A C15A H15A 119.5 . . ?
C15A C16A H16A 120.1 . . ?
C17A C16A C15A 119.8(9) . . ?
C17A C16A H16A 120.1 . . ?
C16A C17A H17A 120.0 . . ?
C16A C17A C18A 120.0(10) . . ?
C18A C17A H17A 120.0 . . ?
C13A C18A H18A 119.9 . . ?
C17A C18A C13A 120.2(10) . . ?
C17A C18A H18A 119.9 . . ?
N20A C19A C7A 117.6(8) . . ?
N20A C19A O23A 118.8(9) . . ?
O23A C19A C7A 123.6(9) . . ?
C19A N20A Fe1A 114.5(7) . . ?
C19A N20A C21A 107.8(8) . . ?
C21A N20A Fe1A 137.0(6) . . ?
N20A C21A H21A 109.1 . . ?
N20A C21A C22A 101.7(8) . . ?
N20A C21A C24A 112.7(8) . . ?
C22A C21A H21A 109.1 . . ?
C24A C21A H21A 109.1 . . ?
C24A C21A C22A 114.8(8) . . ?
C21A C22A H22A 110.7 . . ?
C21A C22A H22B 110.7 . . ?
H22A C22A H22B 108.8 . . ?
O23A C22A C21A 105.0(7) . . ?
O23A C22A H22A 110.7 . . ?
O23A C22A H22B 110.7 . . ?
C19A O23A C22A 105.2(7) . . ?
C25A C24A C21A 118.6(9) . . ?
C25A C24A C29A 119.5(9) . . ?
C29A C24A C21A 121.9(9) . . ?
C24A C25A H25A 119.7 . . ?
C24A C25A C26A 120.6(10) . . ?
C26A C25A H25A 119.7 . . ?
C25A C26A H26A 120.4 . . ?
C27A C26A C25A 119.2(11) . . ?
C27A C26A H26A 120.4 . . ?
C26A C27A H27A 119.8 . . ?
C28A C27A C26A 120.5(10) . . ?
C28A C27A H27A 119.8 . . ?
C27A C28A H28A 119.5 . . ?
C27A C28A C29A 120.9(10) . . ?
C29A C28A H28A 119.5 . . ?
C24A C29A H29A 120.3 . . ?
C28A C29A C24A 119.3(10) . . ?
C28A C29A H29A 120.3 . . ?
C31A N30A Fe1A 119.3(6) . . ?
C35A N30A Fe1A 120.8(6) . . ?
C35A N30A C31A 119.9(8) . . ?
N30A C31A C32A 121.4(9) . . ?
N30A C31A C36A 109.8(8) . . ?
C32A C31A C36A 128.8(9) . . ?
C31A C32A H32A 120.9 . . ?
C31A C32A C33A 118.3(9) . . ?
C33A C32A H32A 120.9 . . ?
C32A C33A H33A 120.6 . . ?
C34A C33A C32A 118.9(10) . . ?
C34A C33A H33A 120.6 . . ?
C33A C34A H34A 120.0 . . ?
C35A C34A C33A 120.1(9) . . ?
C35A C34A H34A 120.0 . . ?
N30A C35A C34A 121.4(8) . . ?
N30A C35A C45A 108.8(8) . . ?
C34A C35A C45A 129.7(9) . . ?
N37A C36A C31A 119.6(8) . . ?
N37A C36A N44A 111.9(8) . . ?
N44A C36A C31A 128.4(8) . . ?
C36A N37A Fe1A 111.1(6) . . ?
C36A N37A C38A 106.8(8) . . ?
C38A N37A Fe1A 141.9(7) . . ?
N37A C38A C39A 132.3(9) . . ?
N37A C38A C43A 107.1(8) . . ?
C39A C38A C43A 120.6(9) . . ?
C38A C39A H39A 121.0 . . ?
C40A C39A C38A 118.1(10) . . ?
C40A C39A H39A 121.0 . . ?
C39A C40A H40A 119.4 . . ?
C39A C40A C41A 121.3(10) . . ?
C41A C40A H40A 119.4 . . ?
C40A C41A H41A 119.3 . . ?
C42A C41A C40A 121.4(10) . . ?
C42A C41A H41A 119.3 . . ?
C41A C42A H42A 121.2 . . ?
C41A C42A C43A 117.7(10) . . ?
C43A C42A H42A 121.2 . . ?
C42A C43A C38A 121.0(10) . . ?
N44A C43A C38A 107.5(8) . . ?
N44A C43A C42A 131.5(9) . . ?
C36A N44A C43A 106.7(8) . . ?
C36A N44A H44A 126.7 . . ?
C43A N44A H44A 126.7 . . ?
N46A C45A C35A 118.4(8) . . ?
N46A C45A N53A 112.4(8) . . ?
N53A C45A C35A 129.2(9) . . ?
C45A N46A Fe1A 113.1(6) . . ?
C45A N46A C47A 105.5(8) . . ?
C47A N46A Fe1A 141.4(7) . . ?
N46A C47A C48A 131.2(9) . . ?
C52A C47A N46A 109.2(8) . . ?
C52A C47A C48A 119.6(9) . . ?
C47A C48A H48A 120.8 . . ?
C49A C48A C47A 118.4(9) . . ?
C49A C48A H48A 120.8 . . ?
C48A C49A H49A 119.5 . . ?
C48A C49A C50A 121.0(9) . . ?
C50A C49A H49A 119.5 . . ?
C49A C50A H50A 118.9 . . ?
C51A C50A C49A 122.1(9) . . ?
C51A C50A H50A 118.9 . . ?
C50A C51A H51A 122.0 . . ?
C50A C51A C52A 116.1(9) . . ?
C52A C51A H51A 122.0 . . ?
C47A C52A C51A 122.8(9) . . ?
N53A C52A C47A 105.5(8) . . ?
N53A C52A C51A 131.7(9) . . ?
C45A N53A C52A 107.4(8) . . ?
C45A N53A H53A 126.3 . . ?
C52A N53A H53A 126.3 . . ?
N2B Fe1B N9B 80.3(3) . . ?
N2B Fe1B N20B 79.3(3) . . ?
N2B Fe1B N30B 178.0(4) . . ?
N2B Fe1B N37B 101.5(3) . . ?
N2B Fe1B N46B 98.9(3) . . ?
N9B Fe1B N20B 159.6(3) . . ?
N9B Fe1B N37B 91.7(3) . . ?
N9B Fe1B N46B 91.3(3) . . ?
N20B Fe1B N37B 90.7(3) . . ?
N20B Fe1B N46B 93.4(3) . . ?
N30B Fe1B N9B 98.1(3) . . ?
N30B Fe1B N20B 102.3(3) . . ?
N30B Fe1B N37B 79.7(3) . . ?
N30B Fe1B N46B 80.0(3) . . ?
N37B Fe1B N46B 159.7(3) . . ?
C3B N2B Fe1B 118.8(6) . . ?
C7B N2B Fe1B 120.4(6) . . ?
C7B N2B C3B 120.8(8) . . ?
N2B C3B C4B 120.7(9) . . ?
N2B C3B C8B 108.8(8) . . ?
C4B C3B C8B 130.5(9) . . ?
C3B C4B H4B 120.6 . . ?
C3B C4B C5B 118.9(9) . . ?
C5B C4B H4B 120.6 . . ?
C4B C5B H5B 120.0 . . ?
C4B C5B C6B 119.9(9) . . ?
C6B C5B H5B 120.0 . . ?
C5B C6B H6B 121.0 . . ?
C7B C6B C5B 118.1(9) . . ?
C7B C6B H6B 121.0 . . ?
N2B C7B C6B 121.7(9) . . ?
N2B C7B C19B 108.1(8) . . ?
C6B C7B C19B 130.1(9) . . ?
N9B C8B C3B 118.3(8) . . ?
N9B C8B O12B 118.2(9) . . ?
O12B C8B C3B 123.5(8) . . ?
C8B N9B Fe1B 113.7(6) . . ?
C8B N9B C10B 108.2(8) . . ?
C10B N9B Fe1B 137.0(6) . . ?
N9B C10B H10B 108.6 . . ?
N9B C10B C11B 102.2(8) . . ?
N9B C10B C13B 113.5(8) . . ?
C11B C10B H10B 108.6 . . ?
C13B C10B H10B 108.6 . . ?
C13B C10B C11B 115.0(8) . . ?
C10B C11B H11C 110.8 . . ?
C10B C11B H11D 110.8 . . ?
H11C C11B H11D 108.9 . . ?
O12B C11B C10B 104.9(7) . . ?
O12B C11B H11C 110.8 . . ?
O12B C11B H11D 110.8 . . ?
C8B O12B C11B 105.2(7) . . ?
C14B C13B C10B 120.1(9) . . ?
C14B C13B C18B 117.8(10) . . ?
C18B C13B C10B 122.1(9) . . ?
C13B C14B H14B 118.9 . . ?
C15B C14B C13B 122.3(11) . . ?
C15B C14B H14B 118.9 . . ?
C14B C15B H15B 120.1 . . ?
C14B C15B C16B 119.7(12) . . ?
C16B C15B H15B 120.1 . . ?
C15B C16B H16B 120.1 . . ?
C15B C16B C17B 119.8(12) . . ?
C17B C16B H16B 120.1 . . ?
C16B C17B H17B 120.0 . . ?
C16B C17B C18B 120.0(11) . . ?
C18B C17B H17B 120.0 . . ?
C13B C18B H18B 119.8 . . ?
C17B C18B C13B 120.4(10) . . ?
C17B C18B H18B 119.8 . . ?
N20B C19B C7B 117.3(8) . . ?
N20B C19B O23B 120.3(9) . . ?
O23B C19B C7B 122.4(8) . . ?
C19B N20B Fe1B 114.8(7) . . ?
C19B N20B C21B 107.3(8) . . ?
C21B N20B Fe1B 137.9(6) . . ?
N20B C21B H21B 109.9 . . ?
N20B C21B C22B 102.5(7) . . ?
N20B C21B C24B 108.7(7) . . ?
C22B C21B H21B 109.9 . . ?
C24B C21B H21B 109.9 . . ?
C24B C21B C22B 115.7(8) . . ?
C21B C22B H22C 110.7 . . ?
C21B C22B H22D 110.7 . . ?
H22C C22B H22D 108.8 . . ?
O23B C22B C21B 105.1(7) . . ?
O23B C22B H22C 110.7 . . ?
O23B C22B H22D 110.7 . . ?
C19B O23B C22B 104.8(7) . . ?
C25B C24B C21B 120.5(9) . . ?
C25B C24B C29B 120.4(9) . . ?
C29B C24B C21B 119.0(9) . . ?
C24B C25B H25B 119.8 . . ?
C24B C25B C26B 120.3(10) . . ?
C26B C25B H25B 119.8 . . ?
C25B C26B H26B 120.6 . . ?
C27B C26B C25B 118.8(10) . . ?
C27B C26B H26B 120.6 . . ?
C26B C27B H27B 120.1 . . ?
C28B C27B C26B 119.8(10) . . ?
C28B C27B H27B 120.1 . . ?
C27B C28B H28B 119.7 . . ?
C27B C28B C29B 120.5(9) . . ?
C29B C28B H28B 119.7 . . ?
C24B C29B C28B 120.0(9) . . ?
C24B C29B H29B 120.0 . . ?
C28B C29B H29B 120.0 . . ?
C31B N30B Fe1B 120.5(6) . . ?
C31B N30B C35B 120.3(8) . . ?
C35B N30B Fe1B 119.1(7) . . ?
N30B C31B C32B 122.1(9) . . ?
N30B C31B C36B 108.6(8) . . ?
C32B C31B C36B 129.2(9) . . ?
C31B C32B H32B 121.1 . . ?
C31B C32B C33B 117.7(10) . . ?
C33B C32B H32B 121.1 . . ?
C32B C33B H33B 119.8 . . ?
C34B C33B C32B 120.4(9) . . ?
C34B C33B H33B 119.8 . . ?
C33B C34B H34B 120.9 . . ?
C33B C34B C35B 118.2(9) . . ?
C35B C34B H34B 120.9 . . ?
N30B C35B C34B 121.3(9) . . ?
N30B C35B C45B 110.1(9) . . ?
C34B C35B C45B 128.6(9) . . ?
N37B C36B C31B 118.3(8) . . ?
N37B C36B N44B 111.8(8) . . ?
N44B C36B C31B 129.9(8) . . ?
C36B N37B Fe1B 112.8(6) . . ?
C36B N37B C38B 105.4(8) . . ?
C38B N37B Fe1B 141.6(7) . . ?
N37B C38B C39B 130.6(9) . . ?
N37B C38B C43B 109.6(8) . . ?
C43B C38B C39B 119.8(9) . . ?
C38B C39B H39B 121.6 . . ?
C40B C39B C38B 116.8(9) . . ?
C40B C39B H39B 121.6 . . ?
C39B C40B H40B 118.9 . . ?
C39B C40B C41B 122.2(10) . . ?
C41B C40B H40B 118.9 . . ?
C40B C41B H41B 119.1 . . ?
C42B C41B C40B 121.9(10) . . ?
C42B C41B H41B 119.1 . . ?
C41B C42B H42B 122.0 . . ?
C43B C42B C41B 116.1(10) . . ?
C43B C42B H42B 122.0 . . ?
C42B C43B C38B 123.2(9) . . ?
C42B C43B N44B 131.4(9) . . ?
N44B C43B C38B 105.4(8) . . ?
C36B N44B C43B 107.8(7) . . ?
C36B N44B H44B 126.1 . . ?
C43B N44B H44B 126.1 . . ?
N46B C45B C35B 119.5(8) . . ?
N46B C45B N53B 111.8(8) . . ?
N53B C45B C35B 128.7(9) . . ?
C45B N46B Fe1B 111.2(6) . . ?
C45B N46B C47B 106.5(8) . . ?
C47B N46B Fe1B 142.3(7) . . ?
N46B C47B C48B 131.6(9) . . ?
N46B C47B C52B 109.0(9) . . ?
C48B C47B C52B 119.4(9) . . ?
C47B C48B H48B 121.3 . . ?
C49B C48B C47B 117.4(10) . . ?
C49B C48B H48B 121.3 . . ?
C48B C49B H49B 119.2 . . ?
C48B C49B C50B 121.6(10) . . ?
C50B C49B H49B 119.2 . . ?
C49B C50B H50B 118.5 . . ?
C51B C50B C49B 123.0(10) . . ?
C51B C50B H50B 118.5 . . ?
C50B C51B H51B 122.4 . . ?
C50B C51B C52B 115.3(10) . . ?
C52B C51B H51B 122.4 . . ?
C51B C52B C47B 123.2(10) . . ?
N53B C52B C47B 105.0(8) . . ?
N53B C52B C51B 131.7(10) . . ?
C45B N53B C52B 107.8(8) . . ?
C45B N53B H53B 126.1 . . ?
C52B N53B H53B 126.1 . . ?
O55 Cl54 O57 108.8(6) . . ?
O55 Cl54 O58 110.7(6) . . ?
O56 Cl54 O55 110.0(6) . . ?
O56 Cl54 O57 108.6(5) . . ?
O56 Cl54 O58 110.0(6) . . ?
O58 Cl54 O57 108.7(6) . . ?
O60 Cl59 O61 108.8(7) . . ?
O60 Cl59 O62 110.2(6) . . ?
O60 Cl59 O63 110.6(7) . . ?
O62 Cl59 O61 108.7(6) . . ?
O62 Cl59 O63 109.7(5) . . ?
O63 Cl59 O61 108.8(6) . . ?
O65 Cl64 O66 109.4(5) . . ?
O65 Cl64 O67 111.1(6) . . ?
O65 Cl64 O68 109.4(6) . . ?
O66 Cl64 O68 109.4(5) . . ?
O67 Cl64 O66 110.2(5) . . ?
O67 Cl64 O68 107.2(6) . . ?
O70 Cl69 O72 107.5(5) . . ?
O71 Cl69 O70 110.9(5) . . ?
O71 Cl69 O72 110.3(4) . . ?
O73 Cl69 O70 109.0(7) . . ?
O73 Cl69 O71 108.7(5) . . ?
O73 Cl69 O72 110.4(6) . . ?
H74A C74 H74B 109.5 . . ?
H74A C74 H74C 109.5 . . ?
H74B C74 H74C 109.5 . . ?
C75 C74 H74A 109.5 . . ?
C75 C74 H74B 109.5 . . ?
C75 C74 H74C 109.5 . . ?
N76 C75 C74 175.8(16) . . ?
H77A C77 H77B 109.5 . . ?
H77A C77 H77C 109.5 . . ?
H77B C77 H77C 109.5 . . ?
C78 C77 H77A 109.5 . . ?
C78 C77 H77B 109.5 . . ?
C78 C77 H77C 109.5 . . ?
N79 C78 C77 177.6(16) . . ?

loop_
_geom_bond_atom_site_label_1
_geom_bond_atom_site_label_2
_geom_bond_distance
_geom_bond_site_symmetry_2
_geom_bond_publ_flag
Fe1A N2A 1.900(8) . ?
Fe1A N9A 1.983(8) . ?
Fe1A N20A 1.979(7) . ?
Fe1A N30A 1.934(8) . ?
Fe1A N37A 2.035(8) . ?
Fe1A N46A 2.006(8) . ?
N2A C3A 1.352(12) . ?
N2A C7A 1.345(12) . ?
C3A C4A 1.391(13) . ?
C3A C8A 1.461(13) . ?
C4A H4A 0.9500 . ?
C4A C5A 1.394(15) . ?
C5A H5A 0.9500 . ?
C5A C6A 1.388(15) . ?
C6A H6A 0.9500 . ?
C6A C7A 1.393(13) . ?
C7A C19A 1.472(14) . ?
C8A N9A 1.282(12) . ?
C8A O12A 1.333(11) . ?
N9A C10A 1.490(11) . ?
C10A H10A 1.0000 . ?
C10A C11A 1.555(13) . ?
C10A C13A 1.513(12) . ?
C11A H11A 0.9900 . ?
C11A H11B 0.9900 . ?
C11A O12A 1.475(11) . ?
C13A C14A 1.392(14) . ?
C13A C18A 1.396(14) . ?
C14A H14A 0.9500 . ?
C14A C15A 1.373(14) . ?
C15A H15A 0.9500 . ?
C15A C16A 1.387(16) . ?
C16A H16A 0.9500 . ?
C16A C17A 1.375(16) . ?
C17A H17A 0.9500 . ?
C17A C18A 1.384(14) . ?
C18A H18A 0.9500 . ?
C19A N20A 1.285(12) . ?
C19A O23A 1.329(12) . ?
N20A C21A 1.487(12) . ?
C21A H21A 1.0000 . ?
C21A C22A 1.548(13) . ?
C21A C24A 1.509(13) . ?
C22A H22A 0.9900 . ?
C22A H22B 0.9900 . ?
C22A O23A 1.471(12) . ?
C24A C25A 1.378(14) . ?
C24A C29A 1.408(13) . ?
C25A H25A 0.9500 . ?
C25A C26A 1.392(16) . ?
C26A H26A 0.9500 . ?
C26A C27A 1.384(17) . ?
C27A H27A 0.9500 . ?
C27A C28A 1.373(17) . ?
C28A H28A 0.9500 . ?
C28A C29A 1.373(15) . ?
C29A H29A 0.9500 . ?
N30A C31A 1.357(11) . ?
N30A C35A 1.336(12) . ?
C31A C32A 1.386(14) . ?
C31A C36A 1.424(13) . ?
C32A H32A 0.9500 . ?
C32A C33A 1.404(14) . ?
C33A H33A 0.9500 . ?
C33A C34A 1.381(13) . ?
C34A H34A 0.9500 . ?
C34A C35A 1.371(13) . ?
C35A C45A 1.440(12) . ?
C36A N37A 1.340(12) . ?
C36A N44A 1.355(12) . ?
N37A C38A 1.384(12) . ?
C38A C39A 1.388(14) . ?
C38A C43A 1.414(13) . ?
C39A H39A 0.9500 . ?
C39A C40A 1.385(14) . ?
C40A H40A 0.9500 . ?
C40A C41A 1.415(16) . ?
C41A H41A 0.9500 . ?
C41A C42A 1.364(16) . ?
C42A H42A 0.9500 . ?
C42A C43A 1.411(14) . ?
C43A N44A 1.372(13) . ?
N44A H44A 0.8800 . ?
C45A N46A 1.327(12) . ?
C45A N53A 1.350(12) . ?
N46A C47A 1.395(12) . ?
C47A C48A 1.406(13) . ?
C47A C52A 1.394(14) . ?
C48A H48A 0.9500 . ?
C48A C49A 1.370(13) . ?
C49A H49A 0.9500 . ?
C49A C50A 1.406(15) . ?
C50A H50A 0.9500 . ?
C50A C51A 1.385(14) . ?
C51A H51A 0.9500 . ?
C51A C52A 1.398(13) . ?
C52A N53A 1.389(11) . ?
N53A H53A 0.8800 . ?
Fe1B N2B 1.900(8) . ?
Fe1B N9B 1.971(8) . ?
Fe1B N20B 1.978(8) . ?
Fe1B N30B 1.934(8) . ?
Fe1B N37B 1.992(8) . ?
Fe1B N46B 2.027(8) . ?
N2B C3B 1.363(12) . ?
N2B C7B 1.344(12) . ?
C3B C4B 1.385(14) . ?
C3B C8B 1.440(13) . ?
C4B H4B 0.9500 . ?
C4B C5B 1.403(15) . ?
C5B H5B 0.9500 . ?
C5B C6B 1.403(15) . ?
C6B H6B 0.9500 . ?
C6B C7B 1.390(13) . ?
C7B C19B 1.465(13) . ?
C8B N9B 1.292(12) . ?
C8B O12B 1.334(11) . ?
N9B C10B 1.475(12) . ?
C10B H10B 1.0000 . ?
C10B C11B 1.544(13) . ?
C10B C13B 1.502(14) . ?
C11B H11C 0.9900 . ?
C11B H11D 0.9900 . ?
C11B O12B 1.484(12) . ?
C13B C14B 1.392(14) . ?
C13B C18B 1.399(14) . ?
C14B H14B 0.9500 . ?
C14B C15B 1.370(17) . ?
C15B H15B 0.9500 . ?
C15B C16B 1.39(2) . ?
C16B H16B 0.9500 . ?
C16B C17B 1.388(18) . ?
C17B H17B 0.9500 . ?
C17B C18B 1.399(15) . ?
C18B H18B 0.9500 . ?
C19B N20B 1.283(12) . ?
C19B O23B 1.332(12) . ?
N20B C21B 1.485(12) . ?
C21B H21B 1.0000 . ?
C21B C22B 1.563(14) . ?
C21B C24B 1.528(13) . ?
C22B H22C 0.9900 . ?
C22B H22D 0.9900 . ?
C22B O23B 1.475(12) . ?
C24B C25B 1.377(14) . ?
C24B C29B 1.381(13) . ?
C25B H25B 0.9500 . ?
C25B C26B 1.410(14) . ?
C26B H26B 0.9500 . ?
C26B C27B 1.404(15) . ?
C27B H27B 0.9500 . ?
C27B C28B 1.385(15) . ?
C28B H28B 0.9500 . ?
C28B C29B 1.389(14) . ?
C29B H29B 0.9500 . ?
N30B C31B 1.338(12) . ?
N30B C35B 1.343(12) . ?
C31B C32B 1.382(13) . ?
C31B C36B 1.450(12) . ?
C32B H32B 0.9500 . ?
C32B C33B 1.397(14) . ?
C33B H33B 0.9500 . ?
C33B C34B 1.387(15) . ?
C34B H34B 0.9500 . ?
C34B C35B 1.391(14) . ?
C35B C45B 1.427(14) . ?
C36B N37B 1.341(12) . ?
C36B N44B 1.351(12) . ?
N37B C38B 1.392(12) . ?
C38B C39B 1.413(14) . ?
C38B C43B 1.393(13) . ?
C39B H39B 0.9500 . ?
C39B C40B 1.369(14) . ?
C40B H40B 0.9500 . ?
C40B C41B 1.393(15) . ?
C41B H41B 0.9500 . ?
C41B C42B 1.381(15) . ?
C42B H42B 0.9500 . ?
C42B C43B 1.380(14) . ?
C43B N44B 1.392(12) . ?
N44B H44B 0.8800 . ?
C45B N46B 1.332(13) . ?
C45B N53B 1.346(12) . ?
N46B C47B 1.369(12) . ?
C47B C48B 1.400(14) . ?
C47B C52B 1.414(14) . ?
C48B H48B 0.9500 . ?
C48B C49B 1.384(14) . ?
C49B H49B 0.9500 . ?
C49B C50B 1.397(17) . ?
C50B H50B 0.9500 . ?
C50B C51B 1.373(17) . ?
C51B H51B 0.9500 . ?
C51B C52B 1.400(14) . ?
C52B N53B 1.387(13) . ?
N53B H53B 0.8800 . ?
Cl54 O55 1.438(9) . ?
Cl54 O56 1.422(9) . ?
Cl54 O57 1.453(9) . ?
Cl54 O58 1.448(8) . ?
Cl59 O60 1.426(10) . ?
Cl59 O61 1.459(9) . ?
Cl59 O62 1.431(9) . ?
Cl59 O63 1.432(9) . ?
Cl64 O65 1.431(9) . ?
Cl64 O66 1.439(8) . ?
Cl64 O67 1.433(8) . ?
Cl64 O68 1.444(10) . ?
Cl69 O70 1.442(9) . ?
Cl69 O71 1.439(7) . ?
Cl69 O72 1.449(7) . ?
Cl69 O73 1.432(10) . ?
C74 H74A 0.9800 . ?
C74 H74B 0.9800 . ?
C74 H74C 0.9800 . ?
C74 C75 1.48(2) . ?
C75 N76 1.15(2) . ?
C77 H77A 0.9800 . ?
C77 H77B 0.9800 . ?
C77 H77C 0.9800 . ?
C77 C78 1.46(2) . ?
C78 N79 1.17(2) . ?

loop_
_geom_hbond_atom_site_label_D
_geom_hbond_atom_site_label_H
_geom_hbond_atom_site_label_A
_geom_hbond_distance_DH
_geom_hbond_distance_HA
_geom_hbond_distance_DA
_geom_hbond_angle_DHA
_geom_hbond_site_symmetry_A
_geom_hbond_publ_flag
N44A H44A O57 0.88 2.01 2.875(12) 168.7 . yes
N53A H53A O72 0.88 2.10 2.928(11) 156.5 . yes
N44B H44B O67 0.88 2.27 3.056(12) 149.1 . yes
N53B H53B O61 0.88 2.00 2.871(12) 172.1 . yes

loop_
_geom_torsion_atom_site_label_1
_geom_torsion_atom_site_label_2
_geom_torsion_atom_site_label_3
_geom_torsion_atom_site_label_4
_geom_torsion
_geom_torsion_site_symmetry_1
_geom_torsion_site_symmetry_2
_geom_torsion_site_symmetry_3
_geom_torsion_site_symmetry_4
_geom_torsion_publ_flag
Fe1A N2A C3A C4A -175.7(7) . . . . ?
Fe1A N2A C3A C8A 2.1(10) . . . . ?
Fe1A N2A C7A C6A 176.5(7) . . . . ?
Fe1A N2A C7A C19A 1.2(10) . . . . ?
Fe1A N9A C10A C11A 178.2(7) . . . . ?
Fe1A N9A C10A C13A -57.7(12) . . . . ?
Fe1A N20A C21A C22A 179.4(7) . . . . ?
Fe1A N20A C21A C24A -57.0(11) . . . . ?
Fe1A N30A C31A C32A 175.1(7) . . . . ?
Fe1A N30A C31A C36A -6.2(10) . . . . ?
Fe1A N30A C35A C34A -177.2(7) . . . . ?
Fe1A N30A C35A C45A 1.0(10) . . . . ?
Fe1A N37A C38A C39A 3.9(18) . . . . ?
Fe1A N37A C38A C43A -174.6(8) . . . . ?
Fe1A N46A C47A C48A -1.9(17) . . . . ?
Fe1A N46A C47A C52A 178.4(7) . . . . ?
N2A C3A C4A C5A -3.1(15) . . . . ?
N2A C3A C8A N9A -1.3(12) . . . . ?
N2A C3A C8A O12A 178.2(8) . . . . ?
N2A C7A C19A N20A -2.7(12) . . . . ?
N2A C7A C19A O23A 177.4(9) . . . . ?
C3A N2A C7A C6A -3.4(14) . . . . ?
C3A N2A C7A C19A -178.7(8) . . . . ?
C3A C4A C5A C6A 1.1(16) . . . . ?
C3A C8A N9A Fe1A -0.1(11) . . . . ?
C3A C8A N9A C10A -179.3(8) . . . . ?
C3A C8A O12A C11A -178.3(9) . . . . ?
C4A C3A C8A N9A 176.3(10) . . . . ?
C4A C3A C8A O12A -4.3(16) . . . . ?
C4A C5A C6A C7A -0.3(16) . . . . ?
C5A C6A C7A N2A 1.4(15) . . . . ?
C5A C6A C7A C19A 175.6(10) . . . . ?
C6A C7A C19A N20A -177.6(10) . . . . ?
C6A C7A C19A O23A 2.5(16) . . . . ?
C7A N2A C3A C4A 4.2(14) . . . . ?
C7A N2A C3A C8A -178.0(8) . . . . ?
C7A C19A N20A Fe1A 2.9(11) . . . . ?
C7A C19A N20A C21A 174.9(8) . . . . ?
C7A C19A O23A C22A 177.0(9) . . . . ?
C8A C3A C4A C5A 179.6(10) . . . . ?
C8A N9A C10A C11A -2.8(10) . . . . ?
C8A N9A C10A C13A 121.3(9) . . . . ?
N9A Fe1A N2A C3A -1.8(7) . . . . ?
N9A Fe1A N2A C7A 178.3(8) . . . . ?
N9A C8A O12A C11A 1.1(12) . . . . ?
N9A C10A C11A O12A 3.4(10) . . . . ?
N9A C10A C13A C14A 112.1(10) . . . . ?
N9A C10A C13A C18A -65.5(11) . . . . ?
C10A C11A O12A C8A -2.8(10) . . . . ?
C10A C13A C14A C15A -177.6(9) . . . . ?
C10A C13A C18A C17A 175.8(8) . . . . ?
C11A C10A C13A C14A -132.4(9) . . . . ?
C11A C10A C13A C18A 50.0(12) . . . . ?
O12A C8A N9A Fe1A -179.5(7) . . . . ?
O12A C8A N9A C10A 1.2(12) . . . . ?
C13A C10A C11A O12A -115.6(9) . . . . ?
C13A C14A C15A C16A 1.7(16) . . . . ?
C14A C13A C18A C17A -1.9(14) . . . . ?
C14A C15A C16A C17A -1.6(16) . . . . ?
C15A C16A C17A C18A -0.2(15) . . . . ?
C16A C17A C18A C13A 2.0(15) . . . . ?
C18A C13A C14A C15A 0.1(14) . . . . ?
C19A N20A C21A C22A 10.1(10) . . . . ?
C19A N20A C21A C24A 133.6(8) . . . . ?
N20A Fe1A N2A C3A 180.0(8) . . . . ?
N20A Fe1A N2A C7A 0.1(7) . . . . ?
N20A C19A O23A C22A -2.9(12) . . . . ?
N20A C21A C22A O23A -11.5(10) . . . . ?
N20A C21A C24A C25A 124.3(9) . . . . ?
N20A C21A C24A C29A -53.9(12) . . . . ?
C21A C22A O23A C19A 9.1(10) . . . . ?
C21A C24A C25A C26A -178.1(9) . . . . ?
C21A C24A C29A C28A 178.8(9) . . . . ?
C22A C21A C24A C25A -119.8(10) . . . . ?
C22A C21A C24A C29A 62.0(12) . . . . ?
O23A C19A N20A Fe1A -177.1(7) . . . . ?
O23A C19A N20A C21A -5.1(12) . . . . ?
C24A C21A C22A O23A -133.5(9) . . . . ?
C24A C25A C26A C27A -0.8(16) . . . . ?
C25A C24A C29A C28A 0.7(14) . . . . ?
C25A C26A C27A C28A 0.8(17) . . . . ?
C26A C27A C28A C29A -0.1(17) . . . . ?
C27A C28A C29A C24A -0.7(16) . . . . ?
C29A C24A C25A C26A 0.0(15) . . . . ?
N30A C31A C32A C33A 2.7(14) . . . . ?
N30A C31A C36A N37A 3.4(12) . . . . ?
N30A C31A C36A N44A -172.1(9) . . . . ?
N30A C35A C45A N46A -1.8(11) . . . . ?
N30A C35A C45A N53A 179.0(9) . . . . ?
C31A N30A C35A C34A -0.6(13) . . . . ?
C31A N30A C35A C45A 177.7(7) . . . . ?
C31A C32A C33A C34A -1.6(15) . . . . ?
C31A C36A N37A Fe1A 0.5(10) . . . . ?
C31A C36A N37A C38A -175.5(8) . . . . ?
C31A C36A N44A C43A 175.2(9) . . . . ?
C32A C31A C36A N37A -178.0(9) . . . . ?
C32A C31A C36A N44A 6.5(16) . . . . ?
C32A C33A C34A C35A -0.5(15) . . . . ?
C33A C34A C35A N30A 1.6(14) . . . . ?
C33A C34A C35A C45A -176.2(9) . . . . ?
C34A C35A C45A N46A 176.2(9) . . . . ?
C34A C35A C45A N53A -3.0(16) . . . . ?
C35A N30A C31A C32A -1.6(13) . . . . ?
C35A N30A C31A C36A 177.1(8) . . . . ?
C35A C45A N46A Fe1A 1.8(10) . . . . ?
C35A C45A N46A C47A -178.4(8) . . . . ?
C35A C45A N53A C52A 179.0(9) . . . . ?
C36A C31A C32A C33A -175.8(9) . . . . ?
C36A N37A C38A C39A 177.9(10) . . . . ?
C36A N37A C38A C43A -0.5(10) . . . . ?
N37A Fe1A N2A C3A 88.9(7) . . . . ?
N37A Fe1A N2A C7A -91.0(7) . . . . ?
N37A C36A N44A C43A -0.6(10) . . . . ?
N37A C38A C39A C40A -177.0(10) . . . . ?
N37A C38A C43A C42A 178.2(8) . . . . ?
N37A C38A C43A N44A 0.2(10) . . . . ?
C38A C39A C40A C41A -1.4(15) . . . . ?
C38A C43A N44A C36A 0.3(10) . . . . ?
C39A C38A C43A C42A -0.5(14) . . . . ?
C39A C38A C43A N44A -178.5(9) . . . . ?
C39A C40A C41A C42A 0.6(16) . . . . ?
C40A C41A C42A C43A 0.3(15) . . . . ?
C41A C42A C43A C38A -0.3(14) . . . . ?
C41A C42A C43A N44A 177.2(10) . . . . ?
C42A C43A N44A C36A -177.5(10) . . . . ?
C43A C38A C39A C40A 1.3(14) . . . . ?
N44A C36A N37A Fe1A 176.8(6) . . . . ?
N44A C36A N37A C38A 0.7(10) . . . . ?
C45A N46A C47A C48A 178.4(10) . . . . ?
C45A N46A C47A C52A -1.3(10) . . . . ?
N46A Fe1A N2A C3A -89.7(7) . . . . ?
N46A Fe1A N2A C7A 90.4(7) . . . . ?
N46A C45A N53A C52A -0.1(10) . . . . ?
N46A C47A C48A C49A 178.4(9) . . . . ?
N46A C47A C52A C51A -177.0(8) . . . . ?
N46A C47A C52A N53A 1.2(10) . . . . ?
C47A C48A C49A C50A 0.0(15) . . . . ?
C47A C52A N53A C45A -0.7(10) . . . . ?
C48A C47A C52A C51A 3.2(14) . . . . ?
C48A C47A C52A N53A -178.5(8) . . . . ?
C48A C49A C50A C51A 0.7(16) . . . . ?
C49A C50A C51A C52A 0.5(15) . . . . ?
C50A C51A C52A C47A -2.4(14) . . . . ?
C50A C51A C52A N53A 179.8(9) . . . . ?
C51A C52A N53A C45A 177.4(10) . . . . ?
C52A C47A C48A C49A -1.9(14) . . . . ?
N53A C45A N46A Fe1A -178.9(6) . . . . ?
N53A C45A N46A C47A 0.9(10) . . . . ?
Fe1B N2B C3B C4B 175.3(7) . . . . ?
Fe1B N2B C3B C8B -2.4(10) . . . . ?
Fe1B N2B C7B C6B -173.9(7) . . . . ?
Fe1B N2B C7B C19B 3.4(10) . . . . ?
Fe1B N9B C10B C11B 177.7(7) . . . . ?
Fe1B N9B C10B C13B -57.9(12) . . . . ?
Fe1B N20B C21B C22B 179.2(7) . . . . ?
Fe1B N20B C21B C24B -57.8(12) . . . . ?
Fe1B N30B C31B C32B -178.9(7) . . . . ?
Fe1B N30B C31B C36B -0.2(10) . . . . ?
Fe1B N30B C35B C34B 177.1(7) . . . . ?
Fe1B N30B C35B C45B -4.5(10) . . . . ?
Fe1B N37B C38B C39B 4.7(17) . . . . ?
Fe1B N37B C38B C43B -175.7(8) . . . . ?
Fe1B N46B C47B C48B 1.2(18) . . . . ?
Fe1B N46B C47B C52B -177.5(8) . . . . ?
N2B C3B C4B C5B -0.9(14) . . . . ?
N2B C3B C8B N9B -0.3(12) . . . . ?
N2B C3B C8B O12B 179.9(9) . . . . ?
N2B C7B C19B N20B -2.3(12) . . . . ?
N2B C7B C19B O23B 177.6(8) . . . . ?
C3B N2B C7B C6B 2.0(14) . . . . ?
C3B N2B C7B C19B 179.3(8) . . . . ?
C3B C4B C5B C6B 1.2(15) . . . . ?
C3B C8B N9B Fe1B 2.6(11) . . . . ?
C3B C8B N9B C10B 172.6(8) . . . . ?
C3B C8B O12B C11B 179.7(9) . . . . ?
C4B C3B C8B N9B -177.6(10) . . . . ?
C4B C3B C8B O12B 2.5(16) . . . . ?
C4B C5B C6B C7B 0.1(15) . . . . ?
C5B C6B C7B N2B -1.7(14) . . . . ?
C5B C6B C7B C19B -178.3(9) . . . . ?
C6B C7B C19B N20B 174.6(10) . . . . ?
C6B C7B C19B O23B -5.5(16) . . . . ?
C7B N2B C3B C4B -0.7(13) . . . . ?
C7B N2B C3B C8B -178.4(8) . . . . ?
C7B C19B N20B Fe1B 0.4(11) . . . . ?
C7B C19B N20B C21B -178.0(8) . . . . ?
C7B C19B O23B C22B 180.0(9) . . . . ?
C8B C3B C4B C5B 176.2(10) . . . . ?
C8B N9B C10B C11B 11.1(10) . . . . ?
C8B N9B C10B C13B 135.5(9) . . . . ?
N9B Fe1B N2B C3B 3.0(7) . . . . ?
N9B Fe1B N2B C7B 179.0(8) . . . . ?
N9B C8B O12B C11B -0.1(12) . . . . ?
N9B C10B C11B O12B -10.9(10) . . . . ?
N9B C10B C13B C14B 119.3(10) . . . . ?
N9B C10B C13B C18B -60.9(12) . . . . ?
C10B C11B O12B C8B 7.3(10) . . . . ?
C10B C13B C14B C15B 178.6(10) . . . . ?
C10B C13B C18B C17B 180.0(9) . . . . ?
C11B C10B C13B C14B -123.5(10) . . . . ?
C11B C10B C13B C18B 56.3(12) . . . . ?
O12B C8B N9B Fe1B -177.6(7) . . . . ?
O12B C8B N9B C10B -7.5(12) . . . . ?
C13B C10B C11B O12B -134.4(8) . . . . ?
C13B C14B C15B C16B 1.5(17) . . . . ?
C14B C13B C18B C17B -0.2(14) . . . . ?
C14B C15B C16B C17B -0.2(18) . . . . ?
C15B C16B C17B C18B -1.3(18) . . . . ?
C16B C17B C18B C13B 1.5(16) . . . . ?
C18B C13B C14B C15B -1.3(15) . . . . ?
C19B N20B C21B C22B -2.9(10) . . . . ?
C19B N20B C21B C24B 120.1(9) . . . . ?
N20B Fe1B N2B C3B -178.7(7) . . . . ?
N20B Fe1B N2B C7B -2.7(7) . . . . ?
N20B C19B O23B C22B -0.1(12) . . . . ?
N20B C21B C22B O23B 2.9(10) . . . . ?
N20B C21B C24B C25B 113.4(10) . . . . ?
N20B C21B C24B C29B -63.8(11) . . . . ?
C21B C22B O23B C19B -1.8(10) . . . . ?
C21B C24B C25B C26B -175.3(9) . . . . ?
C21B C24B C29B C28B 175.0(8) . . . . ?
C22B C21B C24B C25B -132.0(10) . . . . ?
C22B C21B C24B C29B 50.8(12) . . . . ?
O23B C19B N20B Fe1B -179.5(7) . . . . ?
O23B C19B N20B C21B 2.1(12) . . . . ?
C24B C21B C22B O23B -115.3(9) . . . . ?
C24B C25B C26B C27B -0.1(15) . . . . ?
C25B C24B C29B C28B -2.3(14) . . . . ?
C25B C26B C27B C28B -1.2(15) . . . . ?
C26B C27B C28B C29B 0.8(15) . . . . ?
C27B C28B C29B C24B 0.9(14) . . . . ?
C29B C24B C25B C26B 1.8(14) . . . . ?
N30B C31B C32B C33B 2.9(14) . . . . ?
N30B C31B C36B N37B 0.7(11) . . . . ?
N30B C31B C36B N44B -177.5(9) . . . . ?
N30B C35B C45B N46B 2.5(12) . . . . ?
N30B C35B C45B N53B -176.1(9) . . . . ?
C31B N30B C35B C34B 0.9(13) . . . . ?
C31B N30B C35B C45B 179.3(8) . . . . ?
C31B C32B C33B C34B -1.3(15) . . . . ?
C31B C36B N37B Fe1B -0.8(10) . . . . ?
C31B C36B N37B C38B -177.2(8) . . . . ?
C31B C36B N44B C43B 177.2(9) . . . . ?
C32B C31B C36B N37B 179.2(9) . . . . ?
C32B C31B C36B N44B 1.1(16) . . . . ?
C32B C33B C34B C35B -0.3(15) . . . . ?
C33B C34B C35B N30B 0.6(14) . . . . ?
C33B C34B C35B C45B -177.4(10) . . . . ?
C34B C35B C45B N46B -179.3(10) . . . . ?
C34B C35B C45B N53B 2.2(17) . . . . ?
C35B N30B C31B C32B -2.7(13) . . . . ?
C35B N30B C31B C36B 176.0(8) . . . . ?
C35B C45B N46B Fe1B 0.4(11) . . . . ?
C35B C45B N46B C47B -177.2(8) . . . . ?
C35B C45B N53B C52B 177.3(9) . . . . ?
C36B C31B C32B C33B -175.4(9) . . . . ?
C36B N37B C38B C39B 179.4(10) . . . . ?
C36B N37B C38B C43B -1.0(10) . . . . ?
N37B Fe1B N2B C3B 92.7(7) . . . . ?
N37B Fe1B N2B C7B -91.2(7) . . . . ?
N37B C36B N44B C43B -1.1(11) . . . . ?
N37B C38B C39B C40B -179.7(9) . . . . ?
N37B C38B C43B C42B -179.9(9) . . . . ?
N37B C38B C43B N44B 0.4(10) . . . . ?
C38B C39B C40B C41B -1.3(15) . . . . ?
C38B C43B N44B C36B 0.4(10) . . . . ?
C39B C38B C43B C42B -0.2(15) . . . . ?
C39B C38B C43B N44B -180.0(8) . . . . ?
C39B C40B C41B C42B 1.4(17) . . . . ?
C40B C41B C42B C43B -0.8(16) . . . . ?
C41B C42B C43B C38B 0.3(16) . . . . ?
C41B C42B C43B N44B 179.9(10) . . . . ?
C42B C43B N44B C36B -179.3(10) . . . . ?
C43B C38B C39B C40B 0.7(14) . . . . ?
N44B C36B N37B Fe1B 177.7(6) . . . . ?
N44B C36B N37B C38B 1.3(10) . . . . ?
C45B N46B C47B C48B 177.6(10) . . . . ?
C45B N46B C47B C52B -1.1(10) . . . . ?
N46B Fe1B N2B C3B -86.9(7) . . . . ?
N46B Fe1B N2B C7B 89.1(7) . . . . ?
N46B C45B N53B C52B -1.3(11) . . . . ?
N46B C47B C48B C49B -177.3(10) . . . . ?
N46B C47B C52B C51B 177.6(9) . . . . ?
N46B C47B C52B N53B 0.4(10) . . . . ?
C47B C48B C49B C50B 0.1(16) . . . . ?
C47B C52B N53B C45B 0.6(10) . . . . ?
C48B C47B C52B C51B -1.3(14) . . . . ?
C48B C47B C52B N53B -178.6(8) . . . . ?
C48B C49B C50B C51B -1.8(17) . . . . ?
C49B C50B C51B C52B 1.8(16) . . . . ?
C50B C51B C52B C47B -0.2(15) . . . . ?
C50B C51B C52B N53B 176.2(10) . . . . ?
C51B C52B N53B C45B -176.3(10) . . . . ?
C52B C47B C48B C49B 1.3(14) . . . . ?
N53B C45B N46B Fe1B 179.2(6) . . . . ?
N53B C45B N46B C47B 1.5(11) . . . . ?

loop_
_twin_individual_id
_twin_individual_mass_fraction_refined
1 0.9773(14)
2 0.0227(14)
